data_7012612
loop_
_publ_author_name
'Tynan, Eithne'
'Jensen, Paul'
'Kruger, Paul E.'
'Lees, Anthea C.'
'Nieuwenhuyzen, Mark'

_publ_section_title
;
 Coordination and hydrogen bonded networks featuring
 4,4'-dicarboxy-2,2'-bipyridine (H2dcbp): structural characterisation
 of H2dcbp, [Co(dcbp)(H2O)4]&#x00B7;4H2O, and
 {[Cu(dcbp)(H2O)2]&#x00B7;2H2O}n
;
_journal_issue 7
_journal_name_full 'Dalton Transactions'
_journal_page_first 1223
_journal_paper_doi 10.1039/b212318e
_journal_year 2003
_chemical_formula_moiety Cu(dcbp)(H2O)2.2H2O
_chemical_formula_sum 'C12 H14 Cu N2 O8'
_chemical_formula_weight 377.79
_chemical_name_systematic
; 
? 
;
_space_group_IT_number 52
_symmetry_cell_setting orthorhombic
_symmetry_space_group_name_Hall '-P 2a 2bc'
_symmetry_space_group_name_H-M 'P n n a'
_atom_sites_solution_hydrogens geom
_atom_sites_solution_primary direct
_atom_sites_solution_secondary difmap
_audit_creation_method SHELXL-97
_cell_angle_alpha 90.00
_cell_angle_beta 90.00
_cell_angle_gamma 90.00
_cell_formula_units_Z 4
_cell_length_a 14.7685(9)
_cell_length_b 10.8176(7)
_cell_length_c 9.0272(5)
_cell_measurement_temperature 173(2)
_cell_volume 1442.18(15)
_computing_cell_refinement 'Bruker SMART'
_computing_data_collection 'Bruker SMART'
_computing_data_reduction 'Bruker SAINT'
_computing_molecular_graphics 'Bruker SHELXTL'
_computing_publication_material 'Bruker SHELXTL'
_computing_structure_refinement 'SHELXL-97 (Sheldrick, 1997)'
_computing_structure_solution 'SHELXS-97 (Sheldrick, 1990)'
_diffrn_ambient_temperature 173(2)
_diffrn_measured_fraction_theta_full 0.999
_diffrn_measured_fraction_theta_max 0.999
_diffrn_measurement_device_type 'Bruker SMART APEX CCD'
_diffrn_measurement_method 'Omega scans'
_diffrn_radiation_monochromator graphite
_diffrn_radiation_source 'fine-focus sealed tube'
_diffrn_radiation_type MoK\a
_diffrn_radiation_wavelength 0.71073
_diffrn_reflns_av_R_equivalents 0.0555
_diffrn_reflns_av_sigmaI/netI 0.0280
_diffrn_reflns_limit_h_max 17
_diffrn_reflns_limit_h_min -17
_diffrn_reflns_limit_k_max 12
_diffrn_reflns_limit_k_min -12
_diffrn_reflns_limit_l_max 10
_diffrn_reflns_limit_l_min -10
_diffrn_reflns_number 10531
_diffrn_reflns_theta_full 25.00
_diffrn_reflns_theta_max 25.00
_diffrn_reflns_theta_min 2.64
_exptl_absorpt_coefficient_mu 1.560
_exptl_absorpt_correction_T_max 1.000
_exptl_absorpt_correction_T_min 0.787
_exptl_absorpt_correction_type empirical
_exptl_absorpt_process_details SADABS
_exptl_crystal_colour Blue
_exptl_crystal_density_diffrn 1.740
_exptl_crystal_density_method 'not measured'
_exptl_crystal_description Prism
_exptl_crystal_F_000 772
_exptl_crystal_size_max 0.2
_exptl_crystal_size_mid 0.15
_exptl_crystal_size_min 0.1
_refine_diff_density_max 0.428
_refine_diff_density_min -0.538
_refine_diff_density_rms 0.093
_refine_ls_extinction_method none
_refine_ls_goodness_of_fit_ref 1.274
_refine_ls_hydrogen_treatment mixed
_refine_ls_matrix_type full
_refine_ls_number_parameters 123
_refine_ls_number_reflns 1276
_refine_ls_number_restraints 6
_refine_ls_restrained_S_all 1.271
_refine_ls_R_factor_all 0.0585
_refine_ls_R_factor_gt 0.0532
_refine_ls_shift/su_max 0.000
_refine_ls_shift/su_mean 0.000
_refine_ls_structure_factor_coef Fsqd
_refine_ls_weighting_details 'calc w=1/[\s^2^(Fo^2^)+(0.0000P)^2^+8.7937P] where P=(Fo^2^+2Fc^2^)/3'
_refine_ls_weighting_scheme calc
_refine_ls_wR_factor_gt 0.1059
_refine_ls_wR_factor_ref 0.1076
_reflns_number_gt 1158
_reflns_number_total 1276
_reflns_threshold_expression >2sigma(I)
_cod_data_source_file b212318e.txt
_cod_data_source_block et24f
_cod_depositor_comments
;
The following automatic conversions were performed:
'_symmetry_cell_setting' value 'Orthorhombic' changed to 'orthorhombic'
according to '/home/saulius/struct/CIF-dictionaries/cif_core.dic'
dictionary named 'cif_core.dic' version 2.4.1 from
2010-06-29.

'_exptl_absorpt_correction_type' value 'Empirical' changed to
'empirical' according to
'/home/saulius/struct/CIF-dictionaries/cif_core.dic' dictionary named
'cif_core.dic' version 2.4.1 from 2010-06-29.

Automatic conversion script
Id: cif_fix_enum 1527 2010-12-29 10:47:43Z saulius 
;
_cod_original_sg_symbol_H-M Pnna
_cod_database_code 7012612

loop_
_symmetry_equiv_pos_as_xyz
'x, y, z'
'-x+1/2, -y, z'
'-x+1/2, y+1/2, -z+1/2'
'x, -y+1/2, -z+1/2'
'-x, -y, -z'
'x-1/2, y, -z'
'x-1/2, -y-1/2, z-1/2'
'-x, y-1/2, z-1/2'

loop_
_atom_site_label
_atom_site_type_symbol
_atom_site_fract_x
_atom_site_fract_y
_atom_site_fract_z
_atom_site_U_iso_or_equiv
_atom_site_adp_type
_atom_site_occupancy
_atom_site_symmetry_multiplicity
_atom_site_calc_flag
_atom_site_refinement_flags
_atom_site_disorder_assembly
_atom_site_disorder_group
Cu1 Cu 0.33224(5) 0.2500 0.7500 0.0152(2) Uani 1 2 d S . .
N1 N 0.2290(2) 0.1987(4) 0.6200(4) 0.0156(9) Uani 1 1 d . . .
C1 C 0.1457(3) 0.2243(4) 0.6730(5) 0.0124(10) Uani 1 1 d . . .
C2 C 0.0687(3) 0.2048(4) 0.5908(5) 0.0135(10) Uani 1 1 d . . .
H2 H 0.0107 0.2249 0.6294 0.016 Uiso 1 1 calc R . .
C3 C 0.0780(3) 0.1544(4) 0.4485(5) 0.0134(10) Uani 1 1 d . . .
C4 C 0.1632(3) 0.1291(4) 0.3946(5) 0.0174(10) Uani 1 1 d . . .
H4 H 0.1710 0.0955 0.2982 0.021 Uiso 1 1 calc R . .
C5 C 0.2376(3) 0.1539(4) 0.4844(5) 0.0176(11) Uani 1 1 d . . .
H5 H 0.2966 0.1381 0.4470 0.021 Uiso 1 1 calc R . .
C6 C -0.0063(3) 0.1281(4) 0.3551(5) 0.0147(10) Uani 1 1 d . . .
O1 O 0.3341(3) 0.0591(4) 0.8946(4) 0.0269(9) Uani 1 1 d D . .
H1A H 0.383(2) 0.038(6) 0.856(6) 0.040 Uiso 1 1 d D . .
H1B H 0.283(4) 0.028(11) 0.876(12) 0.040 Uiso 0.50 1 d PD . .
H1C H 0.343(9) 0.065(11) 0.986(3) 0.040 Uiso 0.50 1 d PD . .
O2 O -0.0752(2) 0.1924(3) 0.3895(3) 0.0172(7) Uani 1 1 d . . .
O3 O -0.0009(2) 0.0493(3) 0.2556(4) 0.0240(8) Uani 1 1 d . . .
O4 O 0.1306(3) -0.1293(4) 0.1883(5) 0.0375(10) Uani 1 1 d D . .
H4A H 0.092(3) -0.076(5) 0.210(8) 0.056 Uiso 1 1 d D . .
H4B H 0.131(9) -0.196(7) 0.234(15) 0.056 Uiso 0.50 1 d PD . .
H4C H 0.134(10) -0.120(13) 0.097(3) 0.056 Uiso 0.50 1 d PD . .

loop_
_atom_site_aniso_label
_atom_site_aniso_U_11
_atom_site_aniso_U_22
_atom_site_aniso_U_33
_atom_site_aniso_U_23
_atom_site_aniso_U_13
_atom_site_aniso_U_12
Cu1 0.0083(4) 0.0242(5) 0.0130(4) -0.0001(4) 0.000 0.000
N1 0.0081(19) 0.023(2) 0.016(2) 0.0031(18) 0.0031(16) 0.0007(16)
C1 0.009(2) 0.013(2) 0.015(2) 0.0027(19) 0.0000(18) -0.0013(18)
C2 0.012(2) 0.016(2) 0.013(2) 0.0003(19) 0.0009(19) 0.0024(18)
C3 0.014(2) 0.011(2) 0.015(2) 0.0035(19) -0.003(2) -0.0015(19)
C4 0.016(2) 0.023(3) 0.014(2) -0.002(2) -0.001(2) 0.000(2)
C5 0.013(2) 0.021(3) 0.019(3) 0.002(2) 0.003(2) 0.000(2)
C6 0.013(2) 0.017(2) 0.014(2) 0.004(2) -0.0014(19) 0.000(2)
O1 0.0165(18) 0.039(2) 0.025(2) 0.0057(19) 0.0026(17) -0.0021(18)
O2 0.0123(16) 0.0268(19) 0.0126(16) -0.0015(15) -0.0029(14) 0.0031(15)
O3 0.0207(17) 0.0285(19) 0.0229(18) -0.0089(17) -0.0060(16) 0.0053(16)
O4 0.043(2) 0.043(3) 0.027(2) -0.009(2) -0.011(2) 0.022(2)

loop_
_atom_type_symbol
_atom_type_description
_atom_type_scat_dispersion_real
_atom_type_scat_dispersion_imag
_atom_type_scat_source
C C 0.0033 0.0016 'International Tables Vol C Tables 4.2.6.8 and 6.1.1.4'
H H 0.0000 0.0000 'International Tables Vol C Tables 4.2.6.8 and 6.1.1.4'
N N 0.0061 0.0033 'International Tables Vol C Tables 4.2.6.8 and 6.1.1.4'
O O 0.0106 0.0060 'International Tables Vol C Tables 4.2.6.8 and 6.1.1.4'
Cu Cu 0.3201 1.2651 'International Tables Vol C Tables 4.2.6.8 and 6.1.1.4'

loop_
_geom_angle_atom_site_label_1
_geom_angle_atom_site_label_2
_geom_angle_atom_site_label_3
_geom_angle
_geom_angle_site_symmetry_1
_geom_angle_site_symmetry_3
_geom_angle_publ_flag
O2 Cu1 O2 91.55(19) 7_666 6_656 ?
O2 Cu1 N1 174.60(15) 7_666 . ?
O2 Cu1 N1 93.81(14) 6_656 . ?
O2 Cu1 N1 93.81(14) 7_666 4_556 ?
O2 Cu1 N1 174.60(15) 6_656 4_556 ?
N1 Cu1 N1 80.8(2) . 4_556 ?
C5 N1 C1 119.4(4) . . ?
C5 N1 Cu1 124.8(3) . . ?
C1 N1 Cu1 115.4(3) . . ?
N1 C1 C2 122.1(4) . . ?
N1 C1 C1 113.9(3) . 4_556 ?
C2 C1 C1 124.0(3) . 4_556 ?
C1 C2 C3 118.3(4) . . ?
C4 C3 C2 119.4(4) . . ?
C4 C3 C6 120.8(4) . . ?
C2 C3 C6 119.9(4) . . ?
C3 C4 C5 118.5(4) . . ?
N1 C5 C4 122.3(4) . . ?
O3 C6 O2 127.2(4) . . ?
O3 C6 C3 118.3(4) . . ?
O2 C6 C3 114.5(4) . . ?
C6 O2 Cu1 125.1(3) . 6_556 ?

loop_
_geom_bond_atom_site_label_1
_geom_bond_atom_site_label_2
_geom_bond_distance
_geom_bond_site_symmetry_2
_geom_bond_publ_flag
Cu1 O2 1.960(3) 7_666 ?
Cu1 O2 1.960(3) 6_656 ?
Cu1 N1 2.002(4) . ?
Cu1 N1 2.002(4) 4_556 ?
N1 C5 1.323(6) . ?
N1 C1 1.349(5) . ?
C1 C2 1.374(6) . ?
C1 C1 1.497(9) 4_556 ?
C2 C3 1.402(6) . ?
C3 C4 1.377(7) . ?
C3 C6 1.530(6) . ?
C4 C5 1.392(7) . ?
C6 O3 1.241(6) . ?
C6 O2 1.270(6) . ?
O2 Cu1 1.960(3) 6_556 ?
